data_7022332
loop_
_publ_author_name
'Weber, Lothar'
'Kahlert, Jan'
'B\"ohling, Lena'
'Brockhinke, Andreas'
'Stammler, Hans-Georg'
'Neumann, Beate'
'Harder, Rachel A.'
'Low, Paul J.'
'Fox, Mark A.'

_publ_section_title
;
 Electrochemical and spectroelectrochemical studies of
 C-benzodiazaborolyl-ortho-carboranes.
;
_journal_issue 6
_journal_name_full 'Dalton transactions (Cambridge, England : 2003)'
_journal_page_first 2266
_journal_page_last 2281
_journal_paper_doi 10.1039/c2dt32378h
_journal_volume 42
_journal_year 2013
_chemical_formula_moiety 'C14 H29 B11 N2'
_chemical_formula_sum 'C14 H29 B11 N2'
_chemical_formula_weight 344.30
_chemical_name_systematic
;
?
;
_space_group_IT_number 14
_symmetry_cell_setting monoclinic
_symmetry_space_group_name_Hall '-P 2ybc'
_symmetry_space_group_name_H-M 'P 1 21/c 1'
_atom_sites_solution_hydrogens geom
_atom_sites_solution_primary direct
_atom_sites_solution_secondary difmap
_audit_creation_method SHELXL-97
_cell_angle_alpha 90.00
_cell_angle_beta 107.725(2)
_cell_angle_gamma 90.00
_cell_formula_units_Z 8
_cell_length_a 22.0316(11)
_cell_length_b 14.1828(7)
_cell_length_c 13.5281(6)
_cell_measurement_reflns_used 9515
_cell_measurement_temperature 100(2)
_cell_measurement_theta_max 29.463
_cell_measurement_theta_min 2.544
_cell_volume 4026.5(3)
_computing_cell_refinement 'APEX2 v2009.11-0 (Bruker AXS, 2009)'
_computing_data_collection 'APEX2 v2009.11-0 (Bruker AXS, 2009)'
_computing_data_reduction 'SAINT (Bruker AXS, 2009)'
_computing_molecular_graphics 'DIAMOND 2.1 (Crystal Impact, 2001)'
_computing_publication_material 'SHELXL-97 (Sheldrick, 2008)'
_computing_structure_refinement 'SHELXL-97 (Sheldrick, 2008)'
_computing_structure_solution 'SHELXS-97 (Sheldrick, 2008)'
_diffrn_ambient_temperature 100(2)
_diffrn_measured_fraction_theta_full 0.999
_diffrn_measured_fraction_theta_max 0.999
_diffrn_measurement_device 'Bruker KAPPA APEX II '
_diffrn_measurement_device_type 'four three circle diffractometer'
_diffrn_measurement_method CCD
_diffrn_radiation_monochromator 'graphite monochromator '
_diffrn_radiation_source 'fine focus sealed tube '
_diffrn_radiation_type MoK\a
_diffrn_radiation_wavelength 0.71073
_diffrn_reflns_av_R_equivalents 0.0321
_diffrn_reflns_av_sigmaI/netI 0.0099
_diffrn_reflns_limit_h_max 28
_diffrn_reflns_limit_h_min -28
_diffrn_reflns_limit_k_max 18
_diffrn_reflns_limit_k_min -18
_diffrn_reflns_limit_l_max 17
_diffrn_reflns_limit_l_min -15
_diffrn_reflns_number 256297
_diffrn_reflns_theta_full 27.50
_diffrn_reflns_theta_max 27.50
_diffrn_reflns_theta_min 2.87
_exptl_absorpt_coefficient_mu 0.058
_exptl_absorpt_correction_T_max 0.9888
_exptl_absorpt_correction_T_min 0.9775
_exptl_absorpt_correction_type multi-scan
_exptl_absorpt_process_details 'SADABS 2008/1 (Bruker AXS, 2008)'
_exptl_crystal_colour colourless
_exptl_crystal_density_diffrn 1.136
_exptl_crystal_density_method 'not measured'
_exptl_crystal_description fragment
_exptl_crystal_F_000 1456
_exptl_crystal_size_max 0.40
_exptl_crystal_size_mid 0.26
_exptl_crystal_size_min 0.20
_refine_diff_density_max 0.380
_refine_diff_density_min -0.203
_refine_diff_density_rms 0.041
_refine_ls_extinction_method none
_refine_ls_goodness_of_fit_ref 1.085
_refine_ls_hydrogen_treatment mixed
_refine_ls_matrix_type full
_refine_ls_number_parameters 584
_refine_ls_number_reflns 9244
_refine_ls_number_restraints 0
_refine_ls_restrained_S_all 1.085
_refine_ls_R_factor_all 0.0498
_refine_ls_R_factor_gt 0.0433
_refine_ls_shift/su_max 0.000
_refine_ls_shift/su_mean 0.000
_refine_ls_structure_factor_coef Fsqd
_refine_ls_weighting_details 'calc w=1/[\s^2^(Fo^2^)+(0.0587P)^2^+1.4343P] where P=(Fo^2^+2Fc^2^)/3'
_refine_ls_weighting_scheme calc
_refine_ls_wR_factor_gt 0.1142
_refine_ls_wR_factor_ref 0.1206
_reflns_number_gt 8165
_reflns_number_total 9244
_reflns_threshold_expression >2sigma(I)
_cod_data_source_file c2dt32378h.txt
_cod_data_source_block compound13
_cod_original_sg_symbol_H-M 'P 21/c'
_cod_database_code 7022332

loop_
_symmetry_equiv_pos_as_xyz
'x, y, z'
'-x, y+1/2, -z+1/2'
'-x, -y, -z'
'x, -y-1/2, z-1/2'

loop_
_atom_site_label
_atom_site_type_symbol
_atom_site_fract_x
_atom_site_fract_y
_atom_site_fract_z
_atom_site_U_iso_or_equiv
_atom_site_adp_type
_atom_site_occupancy
_atom_site_symmetry_multiplicity
_atom_site_calc_flag
_atom_site_refinement_flags
_atom_site_disorder_assembly
_atom_site_disorder_group
N1 N 0.37047(4) 0.46686(6) 0.77070(6) 0.01502(18) Uani 1 1 d . . .
N2 N 0.36889(4) 0.46650(6) 0.59915(6) 0.01482(18) Uani 1 1 d . . .
B1 B 0.37535(5) 0.52580(8) 0.68731(8) 0.0144(2) Uani 1 1 d . . .
B2 B 0.31204(5) 0.70442(8) 0.66644(9) 0.0166(2) Uani 1 1 d . . .
H2D H 0.2686(6) 0.6690(9) 0.6570(10) 0.021(3) Uiso 1 1 d . . .
B3 B 0.35577(5) 0.70500(8) 0.57659(9) 0.0155(2) Uani 1 1 d . . .
H3D H 0.3351(6) 0.6704(9) 0.5023(10) 0.022(3) Uiso 1 1 d . . .
B4 B 0.43831(5) 0.69506(8) 0.64613(9) 0.0161(2) Uani 1 1 d . . .
H4D H 0.4702(6) 0.6530(9) 0.6171(10) 0.021(3) Uiso 1 1 d . . .
B5 B 0.44618(6) 0.68964(8) 0.78046(9) 0.0166(2) Uani 1 1 d . . .
H5D H 0.4778(6) 0.6435(10) 0.8362(10) 0.025(3) Uiso 1 1 d . . .
B6 B 0.41693(6) 0.79747(8) 0.81577(9) 0.0190(2) Uani 1 1 d . . .
H6D H 0.4344(7) 0.8161(10) 0.8969(11) 0.028(4) Uiso 1 1 d . . .
B7 B 0.33455(6) 0.80652(8) 0.74552(10) 0.0189(2) Uani 1 1 d . . .
H7D H 0.3014(6) 0.8313(10) 0.7852(10) 0.025(3) Uiso 1 1 d . . .
B8 B 0.32649(6) 0.81188(8) 0.61158(9) 0.0183(2) Uani 1 1 d . . .
H8D H 0.2866(7) 0.8475(10) 0.5564(10) 0.026(3) Uiso 1 1 d . . .
B9 B 0.40498(6) 0.80634(8) 0.59907(9) 0.0178(2) Uani 1 1 d . . .
H9D H 0.4176(6) 0.8406(9) 0.5340(10) 0.023(3) Uiso 1 1 d . . .
B10 B 0.46108(6) 0.79711(9) 0.72565(9) 0.0193(2) Uani 1 1 d . . .
H10D H 0.5096(7) 0.8241(10) 0.7458(11) 0.028(4) Uiso 1 1 d . . .
B11 B 0.39173(6) 0.87007(8) 0.70372(10) 0.0202(2) Uani 1 1 d . . .
H11D H 0.3951(7) 0.9465(10) 0.7113(11) 0.028(4) Uiso 1 1 d . . .
C1 C 0.35671(5) 0.37547(7) 0.73087(8) 0.0155(2) Uani 1 1 d . . .
C2 C 0.35630(5) 0.37516(7) 0.62688(8) 0.0153(2) Uani 1 1 d . . .
C3 C 0.34300(5) 0.29256(7) 0.56883(8) 0.0194(2) Uani 1 1 d . . .
H3 H 0.3419 0.2922 0.4981 0.023 Uiso 1 1 calc R . .
C4 C 0.33137(6) 0.21068(8) 0.61612(9) 0.0225(2) Uani 1 1 d . . .
H4 H 0.3235 0.1534 0.5779 0.027 Uiso 1 1 calc R . .
C5 C 0.33115(6) 0.21124(8) 0.71859(9) 0.0228(2) Uani 1 1 d . . .
H5 H 0.3227 0.1545 0.7494 0.027 Uiso 1 1 calc R . .
C6 C 0.34308(5) 0.29378(7) 0.77661(8) 0.0198(2) Uani 1 1 d . . .
H6 H 0.3419 0.2943 0.8462 0.024 Uiso 1 1 calc R . .
C7 C 0.38112(5) 0.48775(7) 0.88132(8) 0.0169(2) Uani 1 1 d . . .
H7 H 0.3992 0.5529 0.8931 0.020 Uiso 1 1 calc R . .
C8 C 0.43056(5) 0.42312(8) 0.95427(8) 0.0223(2) Uani 1 1 d . . .
H8A H 0.4116 0.3611 0.9570 0.033 Uiso 1 1 calc R . .
H8B H 0.4444 0.4507 1.0240 0.033 Uiso 1 1 calc R . .
H8C H 0.4674 0.4163 0.9285 0.033 Uiso 1 1 calc R . .
C9 C 0.31836(6) 0.49097(8) 0.90724(9) 0.0223(2) Uani 1 1 d . . .
H9A H 0.2905 0.5390 0.8644 0.033 Uiso 1 1 calc R . .
H9B H 0.3268 0.5067 0.9807 0.033 Uiso 1 1 calc R . .
H9C H 0.2975 0.4293 0.8932 0.033 Uiso 1 1 calc R . .
C10 C 0.37620(5) 0.48725(7) 0.49662(8) 0.0161(2) Uani 1 1 d . . .
H10 H 0.3905 0.5544 0.4990 0.019 Uiso 1 1 calc R . .
C11 C 0.31256(5) 0.48120(8) 0.41018(8) 0.0198(2) Uani 1 1 d . . .
H11A H 0.2955 0.4171 0.4073 0.030 Uiso 1 1 calc R . .
H11B H 0.3191 0.4967 0.3435 0.030 Uiso 1 1 calc R . .
H11C H 0.2823 0.5260 0.4243 0.030 Uiso 1 1 calc R . .
C12 C 0.42839(5) 0.42765(8) 0.47421(9) 0.0213(2) Uani 1 1 d . . .
H12A H 0.4670 0.4302 0.5339 0.032 Uiso 1 1 calc R . .
H12B H 0.4377 0.4524 0.4127 0.032 Uiso 1 1 calc R . .
H12C H 0.4139 0.3622 0.4616 0.032 Uiso 1 1 calc R . .
C13 C 0.38195(5) 0.63843(7) 0.68800(7) 0.01356(19) Uani 1 1 d . . .
C14 C 0.36934(5) 0.70122(7) 0.78378(8) 0.0155(2) Uani 1 1 d . . .
H14 H 0.3579(6) 0.6672(10) 0.8366(10) 0.023(3) Uiso 1 1 d . . .
N3 N 0.13848(4) 0.46603(6) 0.40617(7) 0.01607(18) Uani 1 1 d . . .
N4 N 0.13893(4) 0.46739(6) 0.23560(6) 0.01476(18) Uani 1 1 d . . .
B12 B 0.12783(5) 0.52419(8) 0.31580(8) 0.0146(2) Uani 1 1 d . A .
B13A B 0.02311(13) 0.65599(19) 0.2758(2) 0.0215(5) Uani 0.6078(16) 1 d P A 1
H13A H -0.0140 0.5998 0.2652 0.026 Uiso 0.6078(16) 1 calc PR A 1
B15A B 0.1433(6) 0.7102(9) 0.2478(6) 0.0179(11) Uani 0.6078(16) 1 d P A 1
H15A H 0.1822 0.6913 0.2140 0.021 Uiso 0.6078(16) 1 calc PR A 1
B14A B 0.0567(5) 0.6771(10) 0.1914(11) 0.0191(12) Uani 0.6078(16) 1 d P A 1
H14A H 0.0382 0.6332 0.1198 0.023 Uiso 0.6078(16) 1 calc PR A 1
B16A B 0.15265(14) 0.7122(2) 0.3842(2) 0.0216(5) Uani 0.6078(16) 1 d P A 1
H16A H 0.1987 0.6940 0.4444 0.026 Uiso 0.6078(16) 1 calc PR A 1
B17A B 0.09989(15) 0.79828(16) 0.40768(18) 0.0266(5) Uani 0.6078(16) 1 d P A 1
H17A H 0.1121 0.8371 0.4833 0.032 Uiso 0.6078(16) 1 calc PR A 1
B18A B 0.02055(13) 0.76406(17) 0.3416(2) 0.0265(5) Uani 0.6078(16) 1 d P A 1
H18A H -0.0195 0.7804 0.3739 0.032 Uiso 0.6078(16) 1 calc PR A 1
B19A B 0.01011(19) 0.7631(3) 0.2068(2) 0.0253(6) Uani 0.6078(16) 1 d P A 1
H19A H -0.0361 0.7808 0.1469 0.030 Uiso 0.6078(16) 1 calc PR A 1
B20A B 0.0843(8) 0.8007(18) 0.1890(19) 0.0228(9) Uani 0.6078(16) 1 d P A 1
H20A H 0.0873 0.8406 0.1192 0.027 Uiso 0.6078(16) 1 calc PR A 1
B21A B 0.1402(2) 0.8199(4) 0.3145(3) 0.0281(8) Uani 0.6078(16) 1 d P A 1
H21A H 0.1790 0.8738 0.3271 0.034 Uiso 0.6078(16) 1 calc PR A 1
B22A B 0.05773(19) 0.8529(5) 0.2886(6) 0.0263(10) Uani 0.6078(16) 1 d P A 1
H22A H 0.0421 0.9284 0.2843 0.032 Uiso 0.6078(16) 1 calc PR A 1
B16B B 0.1713(2) 0.7168(4) 0.3624(4) 0.0216(5) Uani 0.3922(16) 1 d P A 2
H16B H 0.2216 0.6949 0.4028 0.026 Uiso 0.3922(16) 1 calc PR A 2
B15B B 0.1372(10) 0.7134(15) 0.2268(11) 0.0179(11) Uani 0.3922(16) 1 d P A 2
H15B H 0.1685 0.6912 0.1795 0.021 Uiso 0.3922(16) 1 calc PR A 2
B14B B 0.0658(9) 0.6830(17) 0.1829(19) 0.0191(12) Uani 0.3922(16) 1 d P A 2
H14B H 0.0499 0.6438 0.1075 0.023 Uiso 0.3922(16) 1 calc PR A 2
B13B B 0.0385(2) 0.6703(3) 0.3170(3) 0.0215(5) Uani 0.3922(16) 1 d P A 2
H13B H 0.0016 0.6206 0.3280 0.026 Uiso 0.3922(16) 1 calc PR A 2
B17B B 0.1328(2) 0.8110(3) 0.4066(3) 0.0266(5) Uani 0.3922(16) 1 d P A 2
H17B H 0.1580 0.8532 0.4772 0.032 Uiso 0.3922(16) 1 calc PR A 2
B21B B 0.1509(4) 0.8211(6) 0.2890(6) 0.0281(8) Uani 0.3922(16) 1 d P A 2
H21B H 0.1884 0.8711 0.2804 0.034 Uiso 0.3922(16) 1 calc PR A 2
B20B B 0.0798(13) 0.796(3) 0.188(3) 0.0228(9) Uani 0.3922(16) 1 d P A 2
H20B H 0.0667 0.8326 0.1108 0.027 Uiso 0.3922(16) 1 calc PR A 2
B19B B 0.0177(3) 0.7759(5) 0.2420(4) 0.0253(6) Uani 0.3922(16) 1 d P A 2
H19B H -0.0337 0.7933 0.2045 0.030 Uiso 0.3922(16) 1 calc PR A 2
B18B B 0.0513(2) 0.7826(3) 0.3780(3) 0.0265(5) Uani 0.3922(16) 1 d P A 2
H18B H 0.0228 0.8059 0.4294 0.032 Uiso 0.3922(16) 1 calc PR A 2
B22B B 0.0770(4) 0.8613(9) 0.2973(10) 0.0263(10) Uani 0.3922(16) 1 d P A 2
H22B H 0.0655 0.9384 0.2933 0.032 Uiso 0.3922(16) 1 calc PR A 2
C15 C 0.15479(5) 0.37590(7) 0.38010(8) 0.0153(2) Uani 1 1 d . A .
C16 C 0.15458(5) 0.37665(7) 0.27621(8) 0.0155(2) Uani 1 1 d . A .
C17 C 0.16812(5) 0.29496(8) 0.23040(8) 0.0206(2) Uani 1 1 d . . .
H17 H 0.1682 0.2951 0.1602 0.025 Uiso 1 1 calc R A .
C18 C 0.18160(6) 0.21292(8) 0.28922(9) 0.0248(2) Uani 1 1 d . A .
H18 H 0.1905 0.1564 0.2586 0.030 Uiso 1 1 calc R . .
C19 C 0.18228(6) 0.21246(8) 0.39200(9) 0.0245(2) Uani 1 1 d . . .
H19 H 0.1918 0.1557 0.4310 0.029 Uiso 1 1 calc R A .
C20 C 0.16927(5) 0.29402(8) 0.43864(8) 0.0199(2) Uani 1 1 d . A .
H20 H 0.1703 0.2937 0.5093 0.024 Uiso 1 1 calc R . .
C21A C 0.14303(11) 0.4896(3) 0.5140(3) 0.0159(6) Uani 0.6078(16) 1 d P A 1
H21C H 0.1373 0.5595 0.5155 0.019 Uiso 0.6078(16) 1 calc PR A 1
C22A C 0.20742(10) 0.46852(16) 0.59397(15) 0.0181(3) Uani 0.6078(16) 1 d P A 1
H22C H 0.2142 0.4002 0.5992 0.027 Uiso 0.6078(16) 1 calc PR A 1
H22D H 0.2078 0.4935 0.6617 0.027 Uiso 0.6078(16) 1 calc PR A 1
H22E H 0.2414 0.4983 0.5723 0.027 Uiso 0.6078(16) 1 calc PR A 1
C23A C 0.08705(12) 0.44630(18) 0.54366(17) 0.0245(4) Uani 0.6078(16) 1 d P A 1
H23A H 0.0469 0.4621 0.4906 0.037 Uiso 0.6078(16) 1 calc PR A 1
H23B H 0.0865 0.4715 0.6108 0.037 Uiso 0.6078(16) 1 calc PR A 1
H23C H 0.0920 0.3776 0.5485 0.037 Uiso 0.6078(16) 1 calc PR A 1
C21B C 0.1235(2) 0.4827(6) 0.5059(6) 0.0159(6) Uani 0.3922(16) 1 d P A 2
H21D H 0.1034 0.5465 0.4997 0.019 Uiso 0.3922(16) 1 calc PR A 2
C22B C 0.07618(18) 0.4148(3) 0.5269(3) 0.0181(3) Uani 0.3922(16) 1 d P A 2
H22F H 0.0951 0.3517 0.5393 0.027 Uiso 0.3922(16) 1 calc PR A 2
H22G H 0.0377 0.4130 0.4668 0.027 Uiso 0.3922(16) 1 calc PR A 2
H22H H 0.0650 0.4356 0.5882 0.027 Uiso 0.3922(16) 1 calc PR A 2
C23B C 0.18589(19) 0.4899(3) 0.5924(3) 0.0245(4) Uani 0.3922(16) 1 d P A 2
H23D H 0.2074 0.4286 0.6022 0.037 Uiso 0.3922(16) 1 calc PR A 2
H23E H 0.1775 0.5085 0.6568 0.037 Uiso 0.3922(16) 1 calc PR A 2
H23F H 0.2131 0.5372 0.5742 0.037 Uiso 0.3922(16) 1 calc PR A 2
C24 C 0.13770(5) 0.49190(7) 0.12910(8) 0.0172(2) Uani 1 1 d . A .
H24 H 0.1268 0.5605 0.1202 0.021 Uiso 1 1 calc R . .
C25 C 0.08496(5) 0.44010(8) 0.04692(8) 0.0230(2) Uani 1 1 d . . .
H25A H 0.0956 0.3729 0.0477 0.034 Uiso 1 1 calc R A .
H25B H 0.0810 0.4665 -0.0217 0.034 Uiso 1 1 calc R . .
H25C H 0.0445 0.4476 0.0622 0.034 Uiso 1 1 calc R . .
C26 C 0.20322(6) 0.48152(9) 0.11345(9) 0.0243(2) Uani 1 1 d . . .
H26A H 0.2346 0.5184 0.1662 0.036 Uiso 1 1 calc R A .
H26B H 0.2014 0.5045 0.0443 0.036 Uiso 1 1 calc R . .
H26C H 0.2158 0.4150 0.1198 0.036 Uiso 1 1 calc R . .
C27 C 0.10706(5) 0.63298(7) 0.30271(8) 0.0169(2) Uani 1 1 d . . .
C28A C 0.07834(11) 0.68410(14) 0.39019(15) 0.0193(4) Uani 0.6078(16) 1 d P A 1
H28A H 0.0751 0.6430 0.4591 0.023 Uiso 0.6078(16) 1 calc PR A 1
C28B C 0.10870(17) 0.6991(2) 0.4072(3) 0.0193(4) Uani 0.3922(16) 1 d P A 2
H28B H 0.1208 0.6645 0.4852 0.023 Uiso 0.3922(16) 1 calc PR A 2

loop_
_atom_site_aniso_label
_atom_site_aniso_U_11
_atom_site_aniso_U_22
_atom_site_aniso_U_33
_atom_site_aniso_U_23
_atom_site_aniso_U_13
_atom_site_aniso_U_12
N1 0.0193(4) 0.0135(4) 0.0117(4) -0.0001(3) 0.0038(3) -0.0011(3)
N2 0.0186(4) 0.0133(4) 0.0129(4) 0.0001(3) 0.0053(3) -0.0005(3)
B1 0.0156(5) 0.0141(5) 0.0128(5) 0.0004(4) 0.0034(4) 0.0001(4)
B2 0.0157(5) 0.0166(5) 0.0171(5) -0.0007(4) 0.0046(4) 0.0013(4)
B3 0.0180(5) 0.0148(5) 0.0135(5) 0.0008(4) 0.0043(4) 0.0011(4)
B4 0.0164(5) 0.0177(5) 0.0148(5) 0.0011(4) 0.0056(4) -0.0010(4)
B5 0.0165(5) 0.0185(5) 0.0137(5) -0.0007(4) 0.0028(4) -0.0019(4)
B6 0.0244(6) 0.0163(5) 0.0161(5) -0.0030(4) 0.0058(5) -0.0045(4)
B7 0.0237(6) 0.0148(5) 0.0200(6) -0.0010(4) 0.0092(5) 0.0009(4)
B8 0.0216(6) 0.0149(5) 0.0180(5) 0.0014(4) 0.0054(5) 0.0032(4)
B9 0.0232(6) 0.0154(5) 0.0154(5) 0.0014(4) 0.0068(4) -0.0017(4)
B10 0.0206(6) 0.0201(6) 0.0174(5) -0.0007(4) 0.0059(4) -0.0054(4)
B11 0.0277(6) 0.0141(5) 0.0195(6) -0.0007(4) 0.0084(5) -0.0019(5)
C1 0.0158(5) 0.0145(5) 0.0149(5) -0.0006(4) 0.0030(4) 0.0000(4)
C2 0.0164(5) 0.0138(5) 0.0154(5) 0.0012(4) 0.0044(4) 0.0005(4)
C3 0.0247(5) 0.0173(5) 0.0168(5) -0.0027(4) 0.0071(4) -0.0014(4)
C4 0.0298(6) 0.0148(5) 0.0228(5) -0.0036(4) 0.0078(5) -0.0033(4)
C5 0.0305(6) 0.0152(5) 0.0225(5) 0.0016(4) 0.0077(5) -0.0046(4)
C6 0.0250(5) 0.0179(5) 0.0163(5) 0.0016(4) 0.0059(4) -0.0026(4)
C7 0.0234(5) 0.0158(5) 0.0104(4) 0.0000(4) 0.0037(4) -0.0017(4)
C8 0.0253(5) 0.0212(5) 0.0164(5) 0.0026(4) 0.0004(4) -0.0008(4)
C9 0.0279(6) 0.0234(5) 0.0177(5) -0.0011(4) 0.0101(4) -0.0002(4)
C10 0.0208(5) 0.0161(5) 0.0124(5) -0.0005(4) 0.0068(4) -0.0009(4)
C11 0.0238(5) 0.0206(5) 0.0140(5) -0.0006(4) 0.0044(4) -0.0002(4)
C12 0.0230(5) 0.0210(5) 0.0227(5) -0.0022(4) 0.0114(4) -0.0003(4)
C13 0.0158(4) 0.0139(5) 0.0108(4) -0.0006(3) 0.0038(4) 0.0001(4)
C14 0.0196(5) 0.0146(5) 0.0131(4) -0.0012(4) 0.0062(4) -0.0015(4)
N3 0.0211(4) 0.0154(4) 0.0128(4) 0.0003(3) 0.0068(3) 0.0009(3)
N4 0.0187(4) 0.0141(4) 0.0120(4) 0.0004(3) 0.0055(3) 0.0004(3)
B12 0.0152(5) 0.0161(5) 0.0127(5) -0.0004(4) 0.0044(4) -0.0003(4)
B13A 0.0181(13) 0.0237(11) 0.0252(16) -0.0007(11) 0.0103(12) 0.0025(9)
B15A 0.018(2) 0.0162(10) 0.019(4) 0.008(2) 0.004(2) 0.0010(13)
B14A 0.014(3) 0.0199(18) 0.021(2) 0.0048(14) 0.0013(17) -0.001(2)
B16A 0.0310(17) 0.0165(7) 0.0142(13) -0.0023(8) 0.0021(8) -0.0020(10)
B17A 0.0471(18) 0.0148(9) 0.0193(8) -0.0020(6) 0.0123(12) 0.0024(11)
B18A 0.0322(15) 0.0232(10) 0.0294(13) 0.0032(9) 0.0174(10) 0.0107(10)
B19A 0.0251(13) 0.0247(14) 0.025(2) -0.0011(15) 0.0062(16) 0.0105(10)
B20A 0.034(2) 0.018(2) 0.0183(7) 0.0043(10) 0.0106(16) 0.0046(16)
B21A 0.038(2) 0.0170(7) 0.027(2) -0.0003(14) 0.0064(12) -0.0060(11)
B22A 0.039(3) 0.0196(15) 0.0230(14) 0.0038(11) 0.014(2) 0.010(2)
B16B 0.0310(17) 0.0165(7) 0.0142(13) -0.0023(8) 0.0021(8) -0.0020(10)
B15B 0.018(2) 0.0162(10) 0.019(4) 0.008(2) 0.004(2) 0.0010(13)
B14B 0.014(3) 0.0199(18) 0.021(2) 0.0048(14) 0.0013(17) -0.001(2)
B13B 0.0181(13) 0.0237(11) 0.0252(16) -0.0007(11) 0.0103(12) 0.0025(9)
B17B 0.0471(18) 0.0148(9) 0.0193(8) -0.0020(6) 0.0123(12) 0.0024(11)
B21B 0.038(2) 0.0170(7) 0.027(2) -0.0003(14) 0.0064(12) -0.0060(11)
B20B 0.034(2) 0.018(2) 0.0183(7) 0.0043(10) 0.0106(16) 0.0046(16)
B19B 0.0251(13) 0.0247(14) 0.025(2) -0.0011(15) 0.0062(16) 0.0105(10)
B18B 0.0322(15) 0.0232(10) 0.0294(13) 0.0032(9) 0.0174(10) 0.0107(10)
B22B 0.039(3) 0.0196(15) 0.0230(14) 0.0038(11) 0.014(2) 0.010(2)
C15 0.0145(4) 0.0158(5) 0.0156(5) -0.0010(4) 0.0046(4) -0.0010(4)
C16 0.0154(5) 0.0154(5) 0.0154(5) 0.0009(4) 0.0042(4) -0.0003(4)
C17 0.0265(5) 0.0189(5) 0.0171(5) -0.0008(4) 0.0078(4) 0.0022(4)
C18 0.0333(6) 0.0172(5) 0.0249(6) -0.0006(4) 0.0104(5) 0.0056(4)
C19 0.0317(6) 0.0176(5) 0.0240(6) 0.0052(4) 0.0080(5) 0.0060(4)
C20 0.0231(5) 0.0195(5) 0.0174(5) 0.0031(4) 0.0069(4) 0.0020(4)
C21A 0.0176(18) 0.0193(9) 0.0137(9) 0.0008(6) 0.0092(16) 0.0003(15)
C22A 0.0156(9) 0.0256(10) 0.0136(7) 0.0000(6) 0.0051(6) 0.0005(6)
C23A 0.0234(10) 0.0314(12) 0.0195(9) -0.0026(7) 0.0080(7) -0.0045(8)
C21B 0.0176(18) 0.0193(9) 0.0137(9) 0.0008(6) 0.0092(16) 0.0003(15)
C22B 0.0156(9) 0.0256(10) 0.0136(7) 0.0000(6) 0.0051(6) 0.0005(6)
C23B 0.0234(10) 0.0314(12) 0.0195(9) -0.0026(7) 0.0080(7) -0.0045(8)
C24 0.0245(5) 0.0166(5) 0.0116(5) 0.0005(4) 0.0074(4) 0.0003(4)
C25 0.0252(6) 0.0258(6) 0.0153(5) -0.0019(4) 0.0023(4) 0.0016(4)
C26 0.0278(6) 0.0280(6) 0.0212(5) -0.0047(4) 0.0136(5) -0.0062(5)
C27 0.0225(5) 0.0168(5) 0.0126(4) 0.0001(4) 0.0074(4) 0.0035(4)
C28A 0.0274(12) 0.0172(8) 0.0179(9) 0.0010(6) 0.0138(11) 0.0042(9)
C28B 0.0274(12) 0.0172(8) 0.0179(9) 0.0010(6) 0.0138(11) 0.0042(9)

loop_
_atom_type_symbol
_atom_type_description
_atom_type_scat_dispersion_real
_atom_type_scat_dispersion_imag
_atom_type_scat_source
C C 0.0033 0.0016 'International Tables Vol C Tables 4.2.6.8 and 6.1.1.4'
H H 0.0000 0.0000 'International Tables Vol C Tables 4.2.6.8 and 6.1.1.4'
B B 0.0013 0.0007 'International Tables Vol C Tables 4.2.6.8 and 6.1.1.4'
N N 0.0061 0.0033 'International Tables Vol C Tables 4.2.6.8 and 6.1.1.4'

loop_
_geom_angle_atom_site_label_1
_geom_angle_atom_site_label_2
_geom_angle_atom_site_label_3
_geom_angle
C1 N1 B1 107.22(8)
C1 N1 C7 121.74(8)
B1 N1 C7 130.92(9)
C2 N2 B1 107.35(8)
C2 N2 C10 121.62(8)
B1 N2 C10 130.96(9)
N2 B1 N1 107.50(9)
N2 B1 C13 125.18(9)
N1 B1 C13 127.19(9)
C14 B2 C13 57.63(6)
C14 B2 B8 103.74(8)
C13 B2 B8 105.64(8)
C14 B2 B3 103.70(8)
C13 B2 B3 58.67(6)
B8 B2 B3 60.06(7)
C14 B2 B7 57.92(6)
C13 B2 B7 105.38(8)
B8 B2 B7 59.81(7)
B3 B2 B7 107.42(8)
C14 B2 H2D 119.3(7)
C13 B2 H2D 119.1(7)
B8 B2 H2D 129.3(7)
B3 B2 H2D 125.7(7)
B7 B2 H2D 122.6(7)
C13 B3 B2 60.18(6)
C13 B3 B8 106.75(8)
B2 B3 B8 59.97(7)
C13 B3 B9 105.69(8)
B2 B3 B9 108.63(8)
B8 B3 B9 60.79(7)
C13 B3 B4 58.55(6)
B2 B3 B4 108.63(8)
B8 B3 B4 108.89(8)
B9 B3 B4 59.99(7)
C13 B3 H3D 119.7(7)
B2 B3 H3D 118.2(7)
B8 B3 H3D 123.5(7)
B9 B3 H3D 126.0(7)
B4 B3 H3D 121.7(7)
C13 B4 B5 59.71(6)
C13 B4 B9 105.85(8)
B5 B4 B9 107.86(8)
C13 B4 B3 59.03(6)
B5 B4 B3 108.07(8)
B9 B4 B3 59.72(7)
C13 B4 B10 106.28(8)
B5 B4 B10 59.67(7)
B9 B4 B10 60.26(7)
B3 B4 B10 108.01(8)
C13 B4 H4D 118.5(7)
B5 B4 H4D 118.4(7)
B9 B4 H4D 127.1(7)
B3 B4 H4D 121.6(7)
B10 B4 H4D 124.9(7)
C14 B5 C13 57.63(6)
C14 B5 B10 103.83(8)
C13 B5 B10 105.84(8)
C14 B5 B4 103.49(8)
C13 B5 B4 58.42(6)
B10 B5 B4 60.39(7)
C14 B5 B6 57.98(6)
C13 B5 B6 105.69(8)
B10 B5 B6 60.05(7)
B4 B5 B6 107.89(8)
C14 B5 H5D 118.2(7)
C13 B5 H5D 117.5(7)
B10 B5 H5D 130.8(7)
B4 B5 H5D 125.8(7)
B6 B5 H5D 122.9(7)
C14 B6 B10 104.35(8)
C14 B6 B11 103.93(8)
B10 B6 B11 60.65(7)
C14 B6 B7 58.03(6)
B10 B6 B7 108.44(8)
B11 B6 B7 59.94(7)
C14 B6 B5 59.07(6)
B10 B6 B5 59.65(7)
B11 B6 B5 108.28(8)
B7 B6 B5 108.21(8)
C14 B6 H6D 117.2(8)
B10 B6 H6D 126.8(8)
B11 B6 H6D 130.4(8)
B7 B6 H6D 121.0(8)
B5 B6 H6D 115.9(8)
C14 B7 B8 104.31(8)
C14 B7 B11 104.30(8)
B8 B7 B11 60.75(7)
C14 B7 B6 58.50(7)
B8 B7 B6 108.58(9)
B11 B7 B6 59.96(7)
C14 B7 B2 58.74(6)
B8 B7 B2 59.73(7)
B11 B7 B2 108.46(8)
B6 B7 B2 108.36(8)
C14 B7 H7D 116.4(7)
B8 B7 H7D 128.2(7)
B11 B7 H7D 129.8(7)
B6 B7 H7D 119.2(7)
B2 B7 H7D 117.0(7)
B2 B8 B3 59.97(7)
B2 B8 B7 60.45(7)
B3 B8 B7 107.86(8)
B2 B8 B9 107.75(8)
B3 B8 B9 59.68(7)
B7 B8 B9 107.25(8)
B2 B8 B11 108.32(8)
B3 B8 B11 107.49(8)
B7 B8 B11 59.85(7)
B9 B8 B11 59.49(7)
B2 B8 H8D 118.5(7)
B3 B8 H8D 119.9(7)
B7 B8 H8D 122.1(7)
B9 B8 H8D 123.8(7)
B11 B8 H8D 124.9(7)
B3 B9 B4 60.30(6)
B3 B9 B11 108.02(8)
B4 B9 B11 108.48(8)
B3 B9 B10 108.31(8)
B4 B9 B10 60.06(7)
B11 B9 B10 60.46(7)
B3 B9 B8 59.53(7)
B4 B9 B8 108.13(8)
B11 B9 B8 60.30(7)
B10 B9 B8 108.61(8)
B3 B9 H9D 120.4(7)
B4 B9 H9D 119.8(7)
B11 B9 H9D 123.3(7)
B10 B9 H9D 121.6(7)
B8 B9 H9D 122.5(7)
B5 B10 B6 60.29(7)
B5 B10 B4 59.94(7)
B6 B10 B4 107.72(8)
B5 B10 B9 107.61(8)
B6 B10 B9 107.12(9)
B4 B10 B9 59.68(7)
B5 B10 B11 108.00(8)
B6 B10 B11 59.67(7)
B4 B10 B11 107.44(8)
B9 B10 B11 59.54(7)
B5 B10 H10D 119.4(8)
B6 B10 H10D 121.9(7)
B4 B10 H10D 120.7(7)
B9 B10 H10D 123.7(7)
B11 B10 H10D 124.1(8)
B7 B11 B6 60.10(7)
B7 B11 B9 107.46(8)
B6 B11 B9 107.49(8)
B7 B11 B8 59.40(7)
B6 B11 B8 107.62(8)
B9 B11 B8 60.20(7)
B7 B11 B10 107.80(8)
B6 B11 B10 59.68(7)
B9 B11 B10 60.00(7)
B8 B11 B10 108.17(8)
B7 B11 H11D 120.6(7)
B6 B11 H11D 120.1(7)
B9 B11 H11D 124.0(7)
B8 B11 H11D 122.8(8)
B10 B11 H11D 121.9(8)
C6 C1 N1 130.64(9)
C6 C1 C2 120.50(9)
N1 C1 C2 108.84(9)
C3 C2 N2 130.77(9)
C3 C2 C1 120.29(9)
N2 C2 C1 108.92(9)
C4 C3 C2 118.78(10)
C4 C3 H3 120.6
C2 C3 H3 120.6
C3 C4 C5 120.89(10)
C3 C4 H4 119.6
C5 C4 H4 119.6
C4 C5 C6 120.78(10)
C4 C5 H5 119.6
C6 C5 H5 119.6
C1 C6 C5 118.72(10)
C1 C6 H6 120.6
C5 C6 H6 120.6
N1 C7 C9 111.34(8)
N1 C7 C8 113.35(9)
C9 C7 C8 112.70(9)
N1 C7 H7 106.3
C9 C7 H7 106.3
C8 C7 H7 106.3
C7 C8 H8A 109.5
C7 C8 H8B 109.5
H8A C8 H8B 109.5
C7 C8 H8C 109.5
H8A C8 H8C 109.5
H8B C8 H8C 109.5
C7 C9 H9A 109.5
C7 C9 H9B 109.5
H9A C9 H9B 109.5
C7 C9 H9C 109.5
H9A C9 H9C 109.5
H9B C9 H9C 109.5
N2 C10 C12 112.35(8)
N2 C10 C11 111.75(8)
C12 C10 C11 112.74(9)
N2 C10 H10 106.5
C12 C10 H10 106.5
C11 C10 H10 106.5
C10 C11 H11A 109.5
C10 C11 H11B 109.5
H11A C11 H11B 109.5
C10 C11 H11C 109.5
H11A C11 H11C 109.5
H11B C11 H11C 109.5
C10 C12 H12A 109.5
C10 C12 H12B 109.5
H12A C12 H12B 109.5
C10 C12 H12C 109.5
H12A C12 H12C 109.5
H12B C12 H12C 109.5
B1 C13 C14 120.09(8)
B1 C13 B4 122.59(8)
C14 C13 B4 108.42(8)
B1 C13 B3 122.37(8)
C14 C13 B3 107.29(8)
B4 C13 B3 62.43(6)
B1 C13 B5 118.24(8)
C14 C13 B5 60.52(6)
B4 C13 B5 61.87(6)
B3 C13 B5 112.54(8)
B1 C13 B2 117.28(8)
C14 C13 B2 59.74(6)
B4 C13 B2 112.58(8)
B3 C13 B2 61.15(6)
B5 C13 B2 112.29(8)
C13 C14 B7 113.77(8)
C13 C14 B6 113.14(8)
B7 C14 B6 63.46(7)
C13 C14 B2 62.62(6)
B7 C14 B2 63.34(7)
B6 C14 B2 116.25(8)
C13 C14 B5 61.85(6)
B7 C14 B5 115.90(8)
B6 C14 B5 62.95(7)
B2 C14 B5 115.86(8)
C13 C14 H14 117.1(8)
B7 C14 H14 118.5(8)
B6 C14 H14 119.9(8)
B2 C14 H14 114.8(8)
B5 C14 H14 117.2(8)
C15 N3 B12 107.34(8)
C15 N3 C21A 120.80(19)
B12 N3 C21A 131.2(2)
C15 N3 C21B 120.8(3)
B12 N3 C21B 130.7(3)
C21A N3 C21B 16.3(2)
C16 N4 B12 107.36(8)
C16 N4 C24 121.94(8)
B12 N4 C24 130.67(9)
N4 B12 N3 107.53(9)
N4 B12 C27 124.53(9)
N3 B12 C27 127.94(9)
B14A B13A C28A 104.6(6)
B14A B13A B19A 59.0(6)
C28A B13A B19A 103.65(18)
B14A B13A B18A 107.1(6)
C28A B13A B18A 57.72(14)
B19A B13A B18A 59.86(14)
B14A B13A C27 59.9(5)
C28A B13A C27 56.79(11)
B19A B13A C27 104.76(19)
B18A B13A C27 103.97(16)
B14A B13A H13A 122.1
C28A B13A H13A 125.2
B19A B13A H13A 123.5
B18A B13A H13A 122.9
C27 B13A H13A 124.2
C27 B15A B16A 58.0(3)
C27 B15A B21A 104.4(7)
B16A B15A B21A 58.9(4)
C27 B15A B20A 106.4(9)
B16A B15A B20A 106.3(11)
B21A B15A B20A 58.9(9)
C27 B15A B14A 56.7(5)
B16A B15A B14A 101.8(7)
B21A B15A B14A 103.2(8)
B20A B15A B14A 60.0(8)
C27 B15A H15A 123.8
B16A B15A H15A 124.1
B21A B15A H15A 124.0
B20A B15A H15A 121.5
B14A B15A H15A 125.5
B13A B14A B19A 66.3(5)
B13A B14A C27 67.0(5)
B19A B14A C27 115.2(8)
B13A B14A B20A 115.0(12)
B19A B14A B20A 61.6(8)
C27 B14A B20A 103.6(10)
B13A B14A B15A 113.4(9)
B19A B14A B15A 111.0(9)
C27 B14A B15A 54.9(5)
B20A B14A B15A 58.4(8)
B13A B14A H14A 113.3
B19A B14A H14A 116.4
C27 B14A H14A 122.0
B20A B14A H14A 123.0
B15A B14A H14A 123.1
C27 B16A C28A 58.99(12)
C27 B16A B21A 105.3(2)
C28A B16A B21A 103.3(2)
C27 B16A B17A 106.49(18)
C28A B16A B17A 57.64(14)
B21A B16A B17A 59.99(17)
C27 B16A B15A 57.0(4)
C28A B16A B15A 103.5(4)
B21A B16A B15A 61.0(4)
B17A B16A B15A 108.5(4)
C27 B16A H16A 123.5
C28A B16A H16A 125.4
B21A B16A H16A 123.0
B17A B16A H16A 121.6
B15A B16A H16A 122.6
C28A B17A B18A 58.19(14)
C28A B17A B22A 104.2(3)
B18A B17A B22A 59.89(18)
C28A B17A B21A 104.3(2)
B18A B17A B21A 108.6(2)
B22A B17A B21A 61.1(3)
C28A B17A B16A 59.11(14)
B18A B17A B16A 108.64(17)
B22A B17A B16A 109.1(3)
B21A B17A B16A 59.8(2)
C28A B17A H17A 125.4
B18A B17A H17A 121.3
B22A B17A H17A 121.9
B21A B17A H17A 122.1
B16A B17A H17A 120.8
C28A B18A B19A 104.06(18)
C28A B18A B22A 104.5(2)
B19A B18A B22A 61.2(3)
C28A B18A B17A 58.29(14)
B19A B18A B17A 108.7(2)
B22A B18A B17A 60.1(2)
C28A B18A B13A 58.67(13)
B19A B18A B13A 59.45(17)
B22A B18A B13A 108.7(3)
B17A B18A B13A 108.13(16)
C28A B18A H18A 125.4
B19A B18A H18A 122.2
B22A B18A H18A 121.8
B17A B18A H18A 121.3
B13A B18A H18A 121.4
B14A B19A B13A 54.6(4)
B14A B19A B18A 104.2(5)
B13A B19A B18A 60.69(17)
B14A B19A B22A 109.4(5)
B13A B19A B22A 108.3(3)
B18A B19A B22A 59.5(3)
B14A B19A B20A 64.9(9)
B13A B19A B20A 108.5(8)
B18A B19A B20A 107.3(8)
B22A B19A B20A 59.4(8)
B14A B19A H19A 122.6
B13A B19A H19A 122.9
B18A B19A H19A 123.3
B22A B19A H19A 121.2
B20A B19A H19A 119.9
B22A B20A B21A 60.6(8)
B22A B20A B19A 60.2(7)
B21A B20A B19A 108.0(13)
B22A B20A B15A 108.4(13)
B21A B20A B15A 60.1(8)
B19A B20A B15A 106.8(13)
B22A B20A B14A 101.2(12)
B21A B20A B14A 105.2(13)
B19A B20A B14A 53.5(7)
B15A B20A B14A 61.5(10)
B22A B20A H20A 122.9
B21A B20A H20A 121.5
B19A B20A H20A 123.4
B15A B20A H20A 120.3
B14A B20A H20A 126.5
B16A B21A B17A 60.22(16)
B16A B21A B20A 108.8(8)
B17A B21A B20A 107.4(7)
B16A B21A B22A 108.1(3)
B17A B21A B22A 59.4(3)
B20A B21A B22A 59.6(8)
B16A B21A B15A 60.0(3)
B17A B21A B15A 107.9(5)
B20A B21A B15A 61.0(9)
B22A B21A B15A 108.3(5)
B16A B21A H21A 121.3
B17A B21A H21A 122.2
B20A B21A H21A 121.5
B22A B21A H21A 122.0
B15A B21A H21A 121.3
B18A B22A B17A 60.0(3)
B18A B22A B20A 108.0(8)
B17A B22A B20A 107.6(8)
B18A B22A B19A 59.3(2)
B17A B22A B19A 107.2(4)
B20A B22A B19A 60.4(6)
B18A B22A B21A 107.4(4)
B17A B22A B21A 59.5(2)
B20A B22A B21A 59.8(7)
B19A B22A B21A 107.4(4)
B18A B22A H22A 121.9
B17A B22A H22A 122.2
B20A B22A H22A 121.6
B19A B22A H22A 122.1
B21A B22A H22A 122.2
C28B B16B B15B 103.6(8)
C28B B16B B21B 103.4(4)
B15B B16B B21B 58.7(8)
C28B B16B B17B 57.7(2)
B15B B16B B17B 105.9(8)
B21B B16B B17B 59.6(3)
C28B B16B C27 57.08(18)
B15B B16B C27 59.8(7)
B21B B16B C27 105.4(4)
B17B B16B C27 104.6(3)
C28B B16B H16B 125.5
B15B B16B H16B 123.1
B21B B16B H16B 123.5
B17B B16B H16B 123.1
C27 B16B H16B 123.5
B14B B15B B20B 60.2(16)
B14B B15B B21B 115.9(16)
B20B B15B B21B 62.5(14)
B14B B15B B16B 117.7(14)
B20B B15B B16B 110.3(18)
B21B B15B B16B 60.8(7)
B14B B15B C27 62.4(11)
B20B B15B C27 104.4(17)
B21B B15B C27 109.0(11)
B16B B15B C27 62.3(6)
B14B B15B H15B 115.4
B20B B15B H15B 123.5
B21B B15B H15B 118.7
B16B B15B H15B 117.5
C27 B15B H15B 123.3
B15B B14B B20B 63.7(15)
B15B B14B C27 65.2(11)
B20B B14B C27 108.8(19)
B15B B14B B19B 105.1(16)
B20B B14B B19B 56.8(15)
C27 B14B B19B 94.9(11)
B15B B14B B13B 102.5(14)
B20B B14B B13B 98.6(18)
C27 B14B B13B 50.6(6)
B19B B14B B13B 51.8(6)
B15B B14B H14B 118.8
B20B B14B H14B 121.9
C27 B14B H14B 124.9
B19B B14B H14B 129.3
B13B B14B H14B 131.1
C27 B13B C28B 60.14(19)
C27 B13B B18B 108.5(3)
C28B B13B B18B 58.1(2)
C27 B13B B19B 106.6(3)
C28B B13B B19B 103.0(3)
B18B B13B B19B 59.3(2)
C27 B13B B14B 54.2(7)
C28B B13B B14B 99.4(7)
B18B B13B B14B 106.3(7)
B19B B13B B14B 61.7(7)
C27 B13B H13B 122.3
C28B B13B H13B 126.3
B18B B13B H13B 121.4
B19B B13B H13B 122.2
B14B B13B H13B 125.7
C28B B17B B21B 104.0(4)
C28B B17B B22B 104.3(4)
B21B B17B B22B 60.0(5)
C28B B17B B18B 58.8(2)
B21B B17B B18B 108.4(4)
B22B B17B B18B 60.3(4)
C28B B17B B16B 58.3(2)
B21B B17B B16B 59.7(3)
B22B B17B B16B 107.7(5)
B18B B17B B16B 108.2(3)
C28B B17B H17B 125.3
B21B B17B H17B 122.5
B22B B17B H17B 122.5
B18B B17B H17B 121.0
B16B B17B H17B 121.7
B15B B21B B17B 108.3(8)
B15B B21B B22B 106.8(9)
B17B B21B B22B 60.0(5)
B15B B21B B16B 60.5(6)
B17B B21B B16B 60.7(3)
B22B B21B B16B 108.5(5)
B15B B21B B20B 57.8(15)
B17B B21B B20B 106.9(12)
B22B B21B B20B 59.7(13)
B16B B21B B20B 106.4(14)
B15B B21B H21B 122.4
B17B B21B H21B 121.4
B22B B21B H21B 121.8
B16B B21B H21B 121.3
B20B B21B H21B 123.5
B14B B20B B15B 56.0(17)
B14B B20B B22B 120(2)
B15B B20B B22B 108(2)
B14B B20B B19B 72.2(15)
B15B B20B B19B 111(2)
B22B B20B B19B 60.5(13)
B14B B20B B21B 110(2)
B15B B20B B21B 59.7(13)
B22B B20B B21B 59.8(12)
B19B B20B B21B 109(2)
B14B B20B H20B 114.8
B15B B20B H20B 124.3
B22B B20B H20B 118.7
B19B B20B H20B 116.9
B21B B20B H20B 123.0
B20B B19B B18B 107.0(12)
B20B B19B B22B 59.7(13)
B18B B19B B22B 60.1(5)
B20B B19B B13B 106.1(13)
B18B B19B B13B 60.0(3)
B22B B19B B13B 107.7(5)
B20B B19B B14B 51.1(14)
B18B B19B B14B 110.3(8)
B22B B19B B14B 101.9(8)
B13B B19B B14B 66.4(6)
B20B B19B H19B 125.6
B18B B19B H19B 120.4
B22B B19B H19B 123.8
B13B B19B H19B 119.4
B14B B19B H19B 123.3
C28B B18B B17B 57.9(2)
C28B B18B B19B 104.6(3)
B17B B18B B19B 108.5(4)
C28B B18B B22B 103.2(4)
B17B B18B B22B 59.7(4)
B19B B18B B22B 60.2(5)
C28B B18B B13B 58.8(2)
B17B B18B B13B 108.2(3)
B19B B18B B13B 60.7(3)
B22B B18B B13B 108.3(5)
C28B B18B H18B 125.7
B17B B18B H18B 121.5
B19B B18B H18B 121.8
B22B B18B H18B 122.9
B13B B18B H18B 120.9
B20B B22B B17B 107.5(14)
B20B B22B B21B 60.5(10)
B17B B22B B21B 60.0(4)
B20B B22B B18B 106.8(14)
B17B B22B B18B 60.0(5)
B21B B22B B18B 108.2(7)
B20B B22B B19B 59.8(10)
B17B B22B B19B 108.3(7)
B21B B22B B19B 109.2(8)
B18B B22B B19B 59.7(4)
B20B B22B H22B 122.3
B17B B22B H22B 121.8
B21B B22B H22B 120.9
B18B B22B H22B 122.3
B19B B22B H22B 121.3
C20 C15 N3 130.68(9)
C20 C15 C16 120.54(9)
N3 C15 C16 108.78(9)
C17 C16 N4 130.72(9)
C17 C16 C15 120.31(9)
N4 C16 C15 108.97(9)
C16 C17 C18 118.73(10)
C16 C17 H17 120.6
C18 C17 H17 120.6
C19 C18 C17 120.89(10)
C19 C18 H18 119.6
C17 C18 H18 119.6
C18 C19 C20 120.75(10)
C18 C19 H19 119.6
C20 C19 H19 119.6
C15 C20 C19 118.77(10)
C15 C20 H20 120.6
C19 C20 H20 120.6
N3 C21A C22A 115.2(2)
N3 C21A C23A 110.5(2)
C22A C21A C23A 112.5(3)
N3 C21A H21C 106.0
C22A C21A H21C 106.0
C23A C21A H21C 106.0
N3 C21B C22B 115.0(5)
N3 C21B C23B 108.0(3)
C22B C21B C23B 114.5(6)
N3 C21B H21D 106.2
C22B C21B H21D 106.2
C23B C21B H21D 106.2
C21B C22B H22F 109.5
C21B C22B H22G 109.5
H22F C22B H22G 109.5
C21B C22B H22H 109.5
H22F C22B H22H 109.5
H22G C22B H22H 109.5
C21B C23B H23D 109.5
C21B C23B H23E 109.5
H23D C23B H23E 109.5
C21B C23B H23F 109.5
H23D C23B H23F 109.5
H23E C23B H23F 109.5
N4 C24 C26 112.05(9)
N4 C24 C25 112.39(9)
C26 C24 C25 113.18(9)
N4 C24 H24 106.2
C26 C24 H24 106.2
C25 C24 H24 106.2
C24 C25 H25A 109.5
C24 C25 H25B 109.5
H25A C25 H25B 109.5
C24 C25 H25C 109.5
H25A C25 H25C 109.5
H25B C25 H25C 109.5
C24 C26 H26A 109.5
C24 C26 H26B 109.5
H26A C26 H26B 109.5
C24 C26 H26C 109.5
H26A C26 H26C 109.5
H26B C26 H26C 109.5
B12 C27 B15A 121.6(5)
B12 C27 B13B 122.11(18)
B15A C27 B13B 114.8(5)
B12 C27 C28A 119.80(10)
B15A C27 C28A 111.7(5)
B13B C27 C28A 39.35(16)
B12 C27 B16A 118.56(13)
B15A C27 B16A 65.0(4)
B13B C27 B16A 95.38(18)
C28A C27 B16A 61.53(12)
B12 C27 C28B 120.63(14)
B15A C27 C28B 96.8(4)
B13B C27 C28B 61.01(18)
C28A C27 C28B 23.10(11)
B16A C27 C28B 38.87(15)
B12 C27 B14A 122.8(5)
B15A C27 B14A 68.4(4)
B13B C27 B14A 67.3(4)
C28A C27 B14A 100.5(5)
B16A C27 B14A 115.8(5)
C28B C27 B14A 112.3(5)
B12 C27 B14B 122.9(8)
B15A C27 B14B 60.2(6)
B13B C27 B14B 75.2(6)
C28A C27 B14B 106.2(8)
B16A C27 B14B 112.1(8)
C28B C27 B14B 115.0(8)
B14A C27 B14B 8.9(8)
B12 C27 B15B 122.2(7)
B15A C27 B15B 8.1(8)
B13B C27 B15B 111.8(7)
C28A C27 B15B 114.6(7)
B16A C27 B15B 72.4(6)
C28B C27 B15B 102.1(7)
B14A C27 B15B 60.8(6)
B14B C27 B15B 52.4(8)
B12 C27 B13A 115.93(11)
B15A C27 B13A 113.2(4)
B13B C27 B13A 19.17(13)
C28A C27 B13A 58.49(11)
B16A C27 B13A 112.59(14)
C28B C27 B13A 80.08(15)
B14A C27 B13A 53.1(3)
B14B C27 B13A 61.8(5)
B15B C27 B13A 107.8(6)
B12 C27 B16B 114.71(18)
B15A C27 B16B 50.0(3)
B13B C27 B16B 110.3(2)
C28A C27 B16B 79.32(16)
B16A C27 B16B 18.19(13)
C28B C27 B16B 56.96(18)
B14A C27 B16B 111.1(4)
B14B C27 B16B 105.0(7)
B15B C27 B16B 58.0(6)
B13A C27 B16B 125.29(18)
C27 C28A B18A 114.93(15)
C27 C28A B17A 111.47(15)
B18A C28A B17A 63.51(15)
C27 C28A B13A 64.72(12)
B18A C28A B13A 63.61(15)
B17A C28A B13A 116.52(17)
C27 C28A B16A 59.48(12)
B18A C28A B16A 116.50(17)
B17A C28A B16A 63.26(16)
B13A C28A B16A 116.20(16)
C27 C28A H28A 119.9
B18A C28A H28A 116.4
B17A C28A H28A 118.1
B13A C28A H28A 115.3
B16A C28A H28A 117.7
B17B C28B B16B 64.0(3)
B17B C28B C27 116.6(2)
B16B C28B C27 66.0(2)
B17B C28B B18B 63.3(2)
B16B C28B B18B 116.6(3)
C27 C28B B18B 111.7(3)
B17B C28B B13B 116.4(3)
B16B C28B B13B 116.2(3)
C27 C28B B13B 58.85(18)
B18B C28B B13B 63.2(3)
B17B C28B H28B 115.8
B16B C28B H28B 114.7
C27 C28B H28B 119.0
B18B C28B H28B 118.3
B13B C28B H28B 118.3

loop_
_geom_bond_atom_site_label_1
_geom_bond_atom_site_label_2
_geom_bond_distance
N1 C1 1.4010(13)
N1 B1 1.4342(14)
N1 C7 1.4725(12)
N2 C2 1.3998(13)
N2 B1 1.4307(14)
N2 C10 1.4739(12)
B1 C13 1.6037(15)
B2 C14 1.7015(15)
B2 C13 1.7492(15)
B2 B8 1.7660(17)
B2 B3 1.7660(16)
B2 B7 1.7789(17)
B2 H2D 1.053(13)
B3 C13 1.7222(15)
B3 B8 1.7675(17)
B3 B9 1.7701(17)
B3 B4 1.7805(16)
B3 H3D 1.086(13)
B4 C13 1.7136(15)
B4 B5 1.7738(16)
B4 B9 1.7750(17)
B4 B10 1.7818(17)
B4 H4D 1.083(13)
B5 C14 1.7149(16)
B5 C13 1.7369(15)
B5 B10 1.7690(17)
B5 B6 1.7804(17)
B5 H5D 1.078(14)
B6 C14 1.6951(15)
B6 B10 1.7762(17)
B6 B11 1.7760(18)
B6 B7 1.7785(18)
B6 H6D 1.080(14)
B7 C14 1.6865(16)
B7 B8 1.7675(17)
B7 B11 1.7756(18)
B7 H7D 1.088(14)
B8 B9 1.7899(17)
B8 B11 1.7917(18)
B8 H8D 1.089(14)
B9 B11 1.7771(17)
B9 B10 1.7854(17)
B9 H9D 1.112(13)
B10 B11 1.7936(18)
B10 H10D 1.090(14)
B11 H11D 1.089(14)
C1 C6 1.3887(14)
C1 C2 1.4040(14)
C2 C3 1.3909(14)
C3 C4 1.3870(15)
C3 H3 0.9500
C4 C5 1.3876(16)
C4 H4 0.9500
C5 C6 1.3891(15)
C5 H5 0.9500
C6 H6 0.9500
C7 C9 1.5273(15)
C7 C8 1.5317(14)
C7 H7 1.0000
C8 H8A 0.9800
C8 H8B 0.9800
C8 H8C 0.9800
C9 H9A 0.9800
C9 H9B 0.9800
C9 H9C 0.9800
C10 C12 1.5300(14)
C10 C11 1.5305(14)
C10 H10 1.0000
C11 H11A 0.9800
C11 H11B 0.9800
C11 H11C 0.9800
C12 H12A 0.9800
C12 H12B 0.9800
C12 H12C 0.9800
C13 C14 1.6638(14)
C14 H14 0.957(14)
N3 C15 1.4018(13)
N3 B12 1.4337(14)
N3 C21A 1.470(5)
N3 C21B 1.502(8)
N4 C16 1.4006(13)
N4 B12 1.4309(14)
N4 C24 1.4743(12)
B12 C27 1.6037(15)
B13A B14A 1.567(10)
B13A C28A 1.700(3)
B13A B19A 1.760(5)
B13A B18A 1.782(4)
B13A C27 1.803(3)
B13A H13A 1.1200
B15A C27 1.659(12)
B15A B16A 1.793(10)
B15A B21A 1.810(14)
B15A B20A 1.83(3)
B15A B14A 1.886(17)
B15A H15A 1.1200
B14A B19A 1.648(15)
B14A C27 1.694(15)
B14A B20A 1.86(3)
B14A H14A 1.1200
B16A C27 1.676(3)
B16A C28A 1.711(3)
B16A B21A 1.773(6)
B16A B17A 1.780(4)
B16A H16A 1.1200
B17A C28A 1.684(3)
B17A B18A 1.772(4)
B17A B22A 1.774(7)
B17A B21A 1.776(4)
B17A H17A 1.1200
B18A C28A 1.682(3)
B18A B19A 1.768(4)
B18A B22A 1.770(7)
B18A H18A 1.1200
B19A B22A 1.800(7)
B19A B20A 1.804(19)
B19A H19A 1.1200
B20A B22A 1.79(3)
B20A B21A 1.79(2)
B20A H20A 1.1200
B21A B22A 1.805(7)
B21A H21A 1.1200
B22A H22A 1.1200
B16B C28B 1.686(5)
B16B B15B 1.759(16)
B16B B21B 1.763(10)
B16B B17B 1.780(6)
B16B C27 1.837(5)
B16B H16B 1.1200
B15B B14B 1.56(3)
B15B B20B 1.69(4)
B15B B21B 1.73(2)
B15B C27 1.79(2)
B15B H15B 1.1200
B14B B20B 1.64(5)
B14B C27 1.75(2)
B14B B19B 2.00(2)
B14B B13B 2.08(2)
B14B H14B 1.1200
B13B C27 1.666(4)
B13B C28B 1.703(5)
B13B B18B 1.776(6)
B13B B19B 1.787(9)
B13B H13B 1.1200
B17B C28B 1.674(5)
B17B B21B 1.760(7)
B17B B22B 1.761(12)
B17B B18B 1.765(7)
B17B H17B 1.1200
B21B B22B 1.760(13)
B21B B20B 1.77(3)
B21B H21B 1.1200
B20B B22B 1.76(4)
B20B B19B 1.76(3)
B20B H20B 1.1200
B19B B18B 1.764(7)
B19B B22B 1.772(12)
B19B H19B 1.1200
B18B C28B 1.690(5)
B18B B22B 1.770(12)
B18B H18B 1.1200
B22B H22B 1.1200
C15 C20 1.3870(14)
C15 C16 1.4040(14)
C16 C17 1.3885(14)
C17 C18 1.3897(15)
C17 H17 0.9500
C18 C19 1.3859(16)
C18 H18 0.9500
C19 C20 1.3887(16)
C19 H19 0.9500
C20 H20 0.9500
C21A C22A 1.529(4)
C21A C23A 1.537(3)
C21A H21C 1.0000
C22A H22C 0.9800
C22A H22D 0.9800
C22A H22E 0.9800
C23A H23A 0.9800
C23A H23B 0.9800
C23A H23C 0.9800
C21B C22B 1.509(6)
C21B C23B 1.512(7)
C21B H21D 1.0000
C22B H22F 0.9800
C22B H22G 0.9800
C22B H22H 0.9800
C23B H23D 0.9800
C23B H23E 0.9800
C23B H23F 0.9800
C24 C26 1.5286(15)
C24 C25 1.5294(15)
C24 H24 1.0000
C25 H25A 0.9800
C25 H25B 0.9800
C25 H25C 0.9800
C26 H26A 0.9800
C26 H26B 0.9800
C26 H26C 0.9800
C27 C28A 1.668(2)
C27 C28B 1.688(4)
C28A H28A 1.1200
C28B H28B 1.1200
